data_7201702
loop_
_publ_author_name
'Dobrzycki, Lukasz'
'Wo\'zniak, Krzysztof'

_publ_section_title
;
 Inorganic--organic hybrid salts of diaminobenzenes and related cations
;
_journal_issue 5
_journal_name_full CrystEngComm
_journal_page_first 577
_journal_paper_doi 10.1039/b713261a
_journal_volume 10
_journal_year 2008
_chemical_formula_sum 'C8 H14 Cl4 N2 Pb'
_chemical_formula_weight 487.20
_chemical_name_systematic
;
?
;
_space_group_IT_number 14
_symmetry_cell_setting monoclinic
_symmetry_space_group_name_Hall '-P 2yn'
_symmetry_space_group_name_H-M 'P 1 21/n 1'
_atom_sites_solution_hydrogens geom
_atom_sites_solution_primary direct
_atom_sites_solution_secondary difmap
_audit_creation_method SHELXL-97
_cell_angle_alpha 90.00
_cell_angle_beta 95.871(7)
_cell_angle_gamma 90.00
_cell_formula_units_Z 4
_cell_length_a 5.8696(5)
_cell_length_b 11.4163(11)
_cell_length_c 21.257(2)
_cell_measurement_temperature 293(2)
_cell_volume 1416.9(2)
_computing_cell_refinement
;
CrysAlis RED, Oxford Diffraction Ltd.,
Version 1.171.28cycle2 beta (release 25-10-2005 CrysAlis171 .NET)
(compiled Oct 25 2005,08:50:05)
;
_computing_data_collection
;
CrysAlis CCD, Oxford Diffraction Ltd.,
Version 1.171.28cycle2 beta (release 25-10-2005 CrysAlis171 .NET)
(compiled Oct 25 2005,08:50:05)
;
_computing_data_reduction
;
CrysAlis RED, Oxford Diffraction Ltd.,
Version 1.171.28cycle2 beta (release 25-10-2005 CrysAlis171 .NET)
(compiled Oct 25 2005,08:50:05)
;
_computing_molecular_graphics Diamond
_computing_publication_material SHELXTL-97
_computing_structure_refinement 'SHELXL-97 (Sheldrick, 1997)'
_computing_structure_solution 'SHELXS-97 (Sheldrick, 1990)'
_diffrn_ambient_temperature 293(2)
_diffrn_detector_area_resol_mean 8.6479
_diffrn_measured_fraction_theta_full 0.991
_diffrn_measured_fraction_theta_max 0.991
_diffrn_measurement_device_type KM4CCD
_diffrn_measurement_method 'omega scan'
_diffrn_radiation_monochromator graphite
_diffrn_radiation_source 'fine-focus sealed tube'
_diffrn_radiation_type MoK\a
_diffrn_radiation_wavelength 0.71073
_diffrn_reflns_av_R_equivalents 0.0338
_diffrn_reflns_av_sigmaI/netI 0.0302
_diffrn_reflns_limit_h_max 6
_diffrn_reflns_limit_h_min -8
_diffrn_reflns_limit_k_max 15
_diffrn_reflns_limit_k_min -15
_diffrn_reflns_limit_l_max 29
_diffrn_reflns_limit_l_min -29
_diffrn_reflns_number 24732
_diffrn_reflns_theta_full 30.00
_diffrn_reflns_theta_max 30.00
_diffrn_reflns_theta_min 3.40
_diffrn_standards_decay_% 2
_diffrn_standards_number '1 frame'
_exptl_absorpt_coefficient_mu 12.634
_exptl_absorpt_correction_T_max 0.41
_exptl_absorpt_correction_T_min 0.08
_exptl_absorpt_correction_type analytical
_exptl_absorpt_process_details
;
CrysAlis RED, Oxford Diffraction Ltd.,
Version 1.171.28cycle2 beta (release 25-10-2005 CrysAlis171 .NET)
(compiled Oct 25 2005,08:50:05)
Analytical numeric absorption correction using a multifaceted crystal
model based on expressions derived by R.C. Clark & J.S. Reid.
;
_exptl_crystal_colour colourless
_exptl_crystal_density_diffrn 2.284
_exptl_crystal_density_method 'not measured'
_exptl_crystal_description prismatic
_exptl_crystal_F_000 904
_exptl_crystal_size_max 0.45
_exptl_crystal_size_mid 0.16
_exptl_crystal_size_min 0.09
_refine_diff_density_max 1.043
_refine_diff_density_min -0.953
_refine_diff_density_rms 0.217
_refine_ls_extinction_coef 0.00340(16)
_refine_ls_extinction_expression Fc^*^=kFc[1+0.001xFc^2^\l^3^/sin(2\q)]^-1/4^
_refine_ls_extinction_method SHELXL
_refine_ls_goodness_of_fit_ref 1.011
_refine_ls_hydrogen_treatment constr
_refine_ls_matrix_type full
_refine_ls_number_parameters 144
_refine_ls_number_reflns 4086
_refine_ls_number_restraints 1
_refine_ls_restrained_S_all 1.011
_refine_ls_R_factor_all 0.0285
_refine_ls_R_factor_gt 0.0171
_refine_ls_shift/su_max 0.002
_refine_ls_shift/su_mean 0.000
_refine_ls_structure_factor_coef Fsqd
_refine_ls_weighting_details 'calc w=1/[\s^2^(Fo^2^)+(0.0319P)^2^+0.0000P] where P=(Fo^2^+2Fc^2^)/3'
_refine_ls_weighting_scheme calc
_refine_ls_wR_factor_gt 0.0369
_refine_ls_wR_factor_ref 0.0568
_reflns_number_gt 3175
_reflns_number_total 4086
_reflns_threshold_expression >2sigma(I)
_cod_data_source_file b713261a.txt
_cod_data_source_block 2+PbCl4
_cod_depositor_comments
;
The following automatic conversions were performed:
'_symmetry_cell_setting' value 'Monoclinic' changed to 'monoclinic'
according to '/home/saulius/struct/CIF-dictionaries/cif_core.dic'
dictionary named 'cif_core.dic' version 2.4.1 from 2010-06-29.

Automatic conversion script
Id: cif_fix_enum 1527 2010-12-29 10:47:43Z saulius 
;
_cod_original_sg_symbol_H-M P2(1)/n
_cod_database_code 7201702

loop_
_symmetry_equiv_pos_as_xyz
'x, y, z'
'-x+1/2, y+1/2, -z+1/2'
'-x, -y, -z'
'x-1/2, -y-1/2, z-1/2'

loop_
_atom_site_label
_atom_site_type_symbol
_atom_site_fract_x
_atom_site_fract_y
_atom_site_fract_z
_atom_site_U_iso_or_equiv
_atom_site_adp_type
_atom_site_occupancy
_atom_site_symmetry_multiplicity
_atom_site_calc_flag
_atom_site_refinement_flags
_atom_site_disorder_assembly
_atom_site_disorder_group
Pb1 Pb 0.30409(2) 0.067760(12) 0.731017(7) 0.02629(6) Uani 1 1 d . . .
Cl1 Cl 0.26243(18) 0.05842(10) 0.60493(5) 0.0390(2) Uani 1 1 d . . .
Cl2 Cl 0.80436(17) 0.07097(10) 0.72744(5) 0.0422(2) Uani 1 1 d . . .
Cl3 Cl 0.2940(2) 0.30970(9) 0.73615(6) 0.0424(2) Uani 1 1 d . . .
Cl4 Cl 0.46884(18) 0.06278(10) 0.87466(5) 0.0403(2) Uani 1 1 d . . .
N1 N 1.2594(7) 0.1600(4) 0.16038(17) 0.0409(9) Uani 1 1 d . . .
H1A H 1.3597 0.1020 0.1582 0.061 Uiso 1 1 calc R . .
H1B H 1.1528 0.1385 0.1850 0.061 Uiso 1 1 calc R . .
H1C H 1.3316 0.2234 0.1766 0.061 Uiso 1 1 calc R . .
N2 N 0.8155(6) 0.2579(3) -0.08299(18) 0.0350(8) Uani 1 1 d D . .
C1 C 1.1509(7) 0.1865(4) 0.09673(19) 0.0318(8) Uani 1 1 d . . .
C2 C 1.2383(8) 0.2733(4) 0.0611(2) 0.0402(10) Uani 1 1 d . . .
H2 H 1.3680 0.3150 0.0768 0.048 Uiso 1 1 calc R . .
C3 C 1.1293(8) 0.2975(4) 0.0013(2) 0.0405(10) Uani 1 1 d . . .
H3 H 1.1837 0.3563 -0.0235 0.049 Uiso 1 1 calc R . .
C4 C 0.9393(7) 0.2327(4) -0.0206(2) 0.0321(9) Uani 1 1 d . . .
C5 C 0.8536(8) 0.1466(4) 0.0153(2) 0.0405(10) Uani 1 1 d . . .
H5 H 0.7247 0.1043 -0.0004 0.049 Uiso 1 1 calc R . .
C6 C 0.9611(8) 0.1231(4) 0.0754(2) 0.0388(10) Uani 1 1 d . . .
H6 H 0.9048 0.0654 0.1006 0.047 Uiso 1 1 calc R . .
C7 C 0.6831(9) 0.3697(5) -0.0813(3) 0.0528(13) Uani 1 1 d . . .
H7A H 0.5845 0.3660 -0.0480 0.079 Uiso 1 1 calc R . .
H7B H 0.5924 0.3808 -0.1210 0.079 Uiso 1 1 calc R . .
H7C H 0.7874 0.4341 -0.0737 0.079 Uiso 1 1 calc R . .
C8 C 0.9625(9) 0.2573(5) -0.1360(2) 0.0479(12) Uani 1 1 d . . .
H8A H 1.0583 0.3256 -0.1334 0.072 Uiso 1 1 calc R . .
H8B H 0.8674 0.2576 -0.1756 0.072 Uiso 1 1 calc R . .
H8C H 1.0564 0.1883 -0.1334 0.072 Uiso 1 1 calc R . .
H2N H 0.703(8) 0.196(4) -0.099(3) 0.08(2) Uiso 1 1 d D . .

loop_
_atom_site_aniso_label
_atom_site_aniso_U_11
_atom_site_aniso_U_22
_atom_site_aniso_U_33
_atom_site_aniso_U_23
_atom_site_aniso_U_13
_atom_site_aniso_U_12
Pb1 0.02385(8) 0.02147(8) 0.03309(9) 0.00041(6) 0.00068(5) 0.00065(6)
Cl1 0.0366(5) 0.0445(6) 0.0360(6) 0.0003(5) 0.0038(4) -0.0001(4)
Cl2 0.0263(4) 0.0521(7) 0.0483(6) -0.0042(6) 0.0049(4) 0.0027(5)
Cl3 0.0499(6) 0.0244(5) 0.0538(7) -0.0002(5) 0.0101(5) 0.0010(5)
Cl4 0.0371(5) 0.0414(6) 0.0413(6) -0.0023(5) -0.0007(4) -0.0056(5)
N1 0.041(2) 0.047(2) 0.033(2) -0.0012(17) -0.0029(15) 0.0025(17)
N2 0.0333(18) 0.037(2) 0.034(2) 0.0015(15) 0.0005(15) 0.0002(15)
C1 0.0283(18) 0.034(2) 0.033(2) -0.0036(17) 0.0009(15) 0.0023(17)
C2 0.032(2) 0.042(3) 0.046(3) -0.004(2) -0.0008(18) -0.0110(18)
C3 0.040(2) 0.039(3) 0.043(3) 0.010(2) 0.0068(19) -0.0079(19)
C4 0.029(2) 0.035(2) 0.032(2) -0.0007(17) 0.0029(16) 0.0024(16)
C5 0.035(2) 0.042(3) 0.043(3) -0.001(2) -0.0029(18) -0.0108(19)
C6 0.042(2) 0.034(2) 0.040(3) 0.0019(19) 0.0011(19) -0.0093(19)
C7 0.050(3) 0.057(3) 0.052(3) 0.012(3) 0.005(2) 0.023(2)
C8 0.050(3) 0.060(3) 0.035(3) -0.004(2) 0.010(2) 0.000(2)

loop_
_atom_type_symbol
_atom_type_description
_atom_type_scat_dispersion_real
_atom_type_scat_dispersion_imag
_atom_type_scat_source
C C 0.0033 0.0016 'International Tables Vol C Tables 4.2.6.8 and 6.1.1.4'
H H 0.0000 0.0000 'International Tables Vol C Tables 4.2.6.8 and 6.1.1.4'
N N 0.0061 0.0033 'International Tables Vol C Tables 4.2.6.8 and 6.1.1.4'
Cl Cl 0.1484 0.1585 'International Tables Vol C Tables 4.2.6.8 and 6.1.1.4'
Pb Pb -3.3944 10.1111 'International Tables Vol C Tables 4.2.6.8 and 6.1.1.4'

loop_
_geom_angle_atom_site_label_1
_geom_angle_atom_site_label_2
_geom_angle_atom_site_label_3
_geom_angle
_geom_angle_site_symmetry_1
_geom_angle_site_symmetry_3
_geom_angle_publ_flag
Cl1 Pb1 Cl3 94.55(4) . . ?
Cl1 Pb1 Cl2 89.18(3) . 1_455 ?
Cl3 Pb1 Cl2 87.89(3) . 1_455 ?
Cl1 Pb1 Cl2 87.92(3) . . ?
Cl3 Pb1 Cl2 90.80(3) . . ?
Cl2 Pb1 Cl2 176.72(5) 1_455 . ?
Pb1 Cl2 Pb1 176.72(5) 1_655 . ?
C1 N1 H1A 109.5 . . ?
C1 N1 H1B 109.5 . . ?
H1A N1 H1B 109.5 . . ?
C1 N1 H1C 109.5 . . ?
H1A N1 H1C 109.5 . . ?
H1B N1 H1C 109.5 . . ?
C4 N2 C8 114.2(4) . . ?
C4 N2 C7 110.7(4) . . ?
C8 N2 C7 111.4(4) . . ?
C4 N2 H2N 115(4) . . ?
C8 N2 H2N 98(4) . . ?
C7 N2 H2N 106(4) . . ?
C6 C1 C2 122.4(4) . . ?
C6 C1 N1 117.3(4) . . ?
C2 C1 N1 120.3(4) . . ?
C1 C2 C3 118.9(4) . . ?
C1 C2 H2 120.6 . . ?
C3 C2 H2 120.6 . . ?
C4 C3 C2 118.8(4) . . ?
C4 C3 H3 120.6 . . ?
C2 C3 H3 120.6 . . ?
C5 C4 C3 121.8(4) . . ?
C5 C4 N2 117.7(4) . . ?
C3 C4 N2 120.4(4) . . ?
C4 C5 C6 119.5(4) . . ?
C4 C5 H5 120.3 . . ?
C6 C5 H5 120.3 . . ?
C1 C6 C5 118.6(4) . . ?
C1 C6 H6 120.7 . . ?
C5 C6 H6 120.7 . . ?
N2 C7 H7A 109.5 . . ?
N2 C7 H7B 109.5 . . ?
H7A C7 H7B 109.5 . . ?
N2 C7 H7C 109.5 . . ?
H7A C7 H7C 109.5 . . ?
H7B C7 H7C 109.5 . . ?
N2 C8 H8A 109.5 . . ?
N2 C8 H8B 109.5 . . ?
H8A C8 H8B 109.5 . . ?
N2 C8 H8C 109.5 . . ?
H8A C8 H8C 109.5 . . ?
H8B C8 H8C 109.5 . . ?

loop_
_geom_bond_atom_site_label_1
_geom_bond_atom_site_label_2
_geom_bond_distance
_geom_bond_site_symmetry_2
_geom_bond_publ_flag
Pb1 Cl1 2.6684(11) . ?
Pb1 Cl3 2.7651(11) . ?
Pb1 Cl2 2.9266(10) 1_455 ?
Pb1 Cl2 2.9454(10) . ?
Cl2 Pb1 2.9266(10) 1_655 ?
N1 C1 1.467(5) . ?
N1 H1A 0.8900 . ?
N1 H1B 0.8900 . ?
N1 H1C 0.8900 . ?
N2 C4 1.473(5) . ?
N2 C8 1.488(6) . ?
N2 C7 1.498(6) . ?
N2 H2N 1.002(10) . ?
C1 C6 1.367(6) . ?
C1 C2 1.377(6) . ?
C2 C3 1.393(7) . ?
C2 H2 0.9300 . ?
C3 C4 1.379(6) . ?
C3 H3 0.9300 . ?
C4 C5 1.371(6) . ?
C5 C6 1.392(6) . ?
C5 H5 0.9300 . ?
C6 H6 0.9300 . ?
C7 H7A 0.9600 . ?
C7 H7B 0.9600 . ?
C7 H7C 0.9600 . ?
C8 H8A 0.9600 . ?
C8 H8B 0.9600 . ?
C8 H8C 0.9600 . ?

loop_
_geom_hbond_atom_site_label_D
_geom_hbond_atom_site_label_H
_geom_hbond_atom_site_label_A
_geom_hbond_distance_DH
_geom_hbond_distance_HA
_geom_hbond_distance_DA
_geom_hbond_angle_DHA
_geom_hbond_site_symmetry_A
N1 H1A Cl4 0.89 2.28 3.132(4) 161.0 3_756
N1 H1B Cl3 0.89 2.54 3.328(4) 148.4 4_665
N1 H1C Cl2 0.89 2.60 3.385(4) 148.1 4_665
N1 H1C Cl3 0.89 2.90 3.395(4) 116.8 4_765
N2 H2N Cl4 1.002(10) 2.089(12) 3.088(4) 175(5) 1_554

loop_
_geom_torsion_atom_site_label_1
_geom_torsion_atom_site_label_2
_geom_torsion_atom_site_label_3
_geom_torsion_atom_site_label_4
_geom_torsion
_geom_torsion_site_symmetry_1
_geom_torsion_site_symmetry_2
_geom_torsion_site_symmetry_3
_geom_torsion_site_symmetry_4
_geom_torsion_publ_flag
Cl1 Pb1 Cl2 Pb1 -151.9(8) . . . 1_655 ?
Cl3 Pb1 Cl2 Pb1 113.6(8) . . . 1_655 ?
Cl2 Pb1 Cl2 Pb1 179.999(11) 1_455 . . 1_655 ?
C6 C1 C2 C3 0.1(7) . . . . ?
N1 C1 C2 C3 -179.0(4) . . . . ?
C1 C2 C3 C4 -0.8(7) . . . . ?
C2 C3 C4 C5 0.9(7) . . . . ?
C2 C3 C4 N2 178.3(4) . . . . ?
C8 N2 C4 C5 -128.4(5) . . . . ?
C7 N2 C4 C5 104.8(5) . . . . ?
C8 N2 C4 C3 54.1(6) . . . . ?
C7 N2 C4 C3 -72.6(5) . . . . ?
C3 C4 C5 C6 -0.3(7) . . . . ?
N2 C4 C5 C6 -177.8(4) . . . . ?
C2 C1 C6 C5 0.5(7) . . . . ?
N1 C1 C6 C5 179.7(4) . . . . ?
C4 C5 C6 C1 -0.4(7) . . . . ?
